data_7119614
loop_
_publ_author_name
'Chakrabarty, Indradweep'
'Inamdar, Suleman M.'
'Akram, Manjur O.'
'Gade, Amol B.'
'Banerjee, Subhrashis'
'Bera, Saibal'
'Patil, Nitin T.'

_publ_section_title
;
 [3+2]-Annulation of platinum-bound azomethine ylides with distal C[double
 bond, length as m-dash]C bonds of N-allenamides.
;
_journal_issue 1
_journal_name_full 'Chemical communications (Cambridge, England)'
_journal_page_first 196
_journal_page_last 199
_journal_paper_doi 10.1039/c6cc07874e
_journal_volume 53
_journal_year 2016
_chemical_formula_moiety 'C37 H29 N2 O2 S'
_chemical_formula_sum 'C37 H29 N2 O2 S'
_chemical_formula_weight 565.68
_space_group_crystal_system monoclinic
_space_group_IT_number 14
_space_group_name_Hall '-P 2ybc'
_space_group_name_H-M_alt 'P 1 21/c 1'
_symmetry_space_group_name_Hall '-P 2ybc'
_symmetry_space_group_name_H-M 'P 1 21/c 1'
_atom_sites_solution_primary iterative
_audit_creation_date 2016-08-23
_audit_creation_method
;
  Olex2 1.2-ac2
  (compiled Nov  7 2012 10:34:12, GUI svn.r4372)
;
_audit_update_record
;
2016-08-23 deposited with the CCDC.
2016-11-25 downloaded from the CCDC.
;
_cell_angle_alpha 90
_cell_angle_beta 96.798(10)
_cell_angle_gamma 90
_cell_formula_units_Z 4
_cell_length_a 17.0963(19)
_cell_length_b 5.7666(6)
_cell_length_c 30.224(3)
_cell_measurement_reflns_used 4170
_cell_measurement_temperature 298(2)
_cell_measurement_theta_max 69.9770
_cell_measurement_theta_min 5.1990
_cell_volume 2958.8(5)
_computing_cell_refinement
;
CrysAlisPro, Agilent Technologies,
Version 1.171.37.35 (release 13-08-2014 CrysAlis171 .NET)
(compiled Aug 13 2014,18:06:01)
;
_computing_data_collection
;
CrysAlisPro, Agilent Technologies,
Version 1.171.37.35 (release 13-08-2014 CrysAlis171 .NET)
(compiled Aug 13 2014,18:06:01)
;
_computing_data_reduction
;
CrysAlisPro, Agilent Technologies,
Version 1.171.37.35 (release 13-08-2014 CrysAlis171 .NET)
(compiled Aug 13 2014,18:06:01)
;
_computing_molecular_graphics
;
O. V. Dolomanov, L. J. Bourhis, R. J. Gildea, J. A. K. Howard and H. Puschmann,
OLEX2: a complete structure solution, refinement and analysis program.
J. Appl. Cryst. (2009). 42, 339-341.
;
_computing_publication_material
;
O. V. Dolomanov, L. J. Bourhis, R. J. Gildea, J. A. K. Howard and H. Puschmann,
OLEX2: a complete structure solution, refinement and analysis program.
J. Appl. Cryst. (2009). 42, 339-341.
;
_computing_structure_refinement
;
olex2.refine (L.J. Bourhis, O.V. Dolomanov, R.J. Gildea, J.A.K. Howard,
H. Puschmann, in preparation, 2011)
;
_computing_structure_solution
;
olex2.solve (L.J. Bourhis, O.V. Dolomanov, R.J. Gildea, J.A.K. Howard,
H. Puschmann, in preparation, 2011)
;
_diffrn_ambient_temperature 298(2)
_diffrn_detector 'CCD plate'
_diffrn_detector_area_resol_mean 16.1640
_diffrn_detector_type Eos
_diffrn_measured_fraction_theta_full 0.9981
_diffrn_measured_fraction_theta_max 0.9751
_diffrn_measurement_details
;
#__ type_ start__ end____ width___ exp.time_
  1 omega   36.00   62.00   1.0000    1.0000
omega____ theta____ kappa____ phi______ frames
    -        0.0000   57.0000  -60.0000 26

#__ type_ start__ end____ width___ exp.time_
  2 omega   28.00   90.00   1.0000    3.2900
omega____ theta____ kappa____ phi______ frames
    -       54.0000   37.0000  -90.0000 62

#__ type_ start__ end____ width___ exp.time_
  3 omega   42.00   85.00   1.0000    3.2900
omega____ theta____ kappa____ phi______ frames
    -      108.0000  -37.0000 -180.0000 43

#__ type_ start__ end____ width___ exp.time_
  4 omega   41.00   95.00   1.0000    3.2900
omega____ theta____ kappa____ phi______ frames
    -      108.0000 -111.0000 -180.0000 54

#__ type_ start__ end____ width___ exp.time_
  5 omega   57.00   93.00   1.0000    3.2900
omega____ theta____ kappa____ phi______ frames
    -      108.0000  -25.0000  -60.0000 36

#__ type_ start__ end____ width___ exp.time_
  6 omega   56.00  130.00   1.0000    3.2900
omega____ theta____ kappa____ phi______ frames
    -      108.0000  -63.0000  -30.0000 74

#__ type_ start__ end____ width___ exp.time_
  7 omega   42.00   93.00   1.0000    3.2900
omega____ theta____ kappa____ phi______ frames
    -      108.0000  -25.0000  120.0000 51

#__ type_ start__ end____ width___ exp.time_
  8 omega   82.00  177.00   1.0000    3.2900
omega____ theta____ kappa____ phi______ frames
    -      108.0000   37.0000  150.0000 95

#__ type_ start__ end____ width___ exp.time_
  9 omega  100.00  175.00   1.0000    3.2900
omega____ theta____ kappa____ phi______ frames
    -      108.0000  111.0000   90.0000 75

#__ type_ start__ end____ width___ exp.time_
 10 omega   35.00   93.00   1.0000    3.2900
omega____ theta____ kappa____ phi______ frames
    -      108.0000  -25.0000    0.0000 58

#__ type_ start__ end____ width___ exp.time_
 11 omega   28.00  126.00   1.0000    3.2900
omega____ theta____ kappa____ phi______ frames
    -       54.0000   37.0000  120.0000 98

#__ type_ start__ end____ width___ exp.time_
 12 omega   21.00   69.00   1.0000    1.0000
omega____ theta____ kappa____ phi______ frames
    -        0.0000   57.0000   60.0000 48

#__ type_ start__ end____ width___ exp.time_
 13 omega  -14.00   17.00   1.0000    1.0000
omega____ theta____ kappa____ phi______ frames
    -        0.0000   57.0000   60.0000 31

#__ type_ start__ end____ width___ exp.time_
 14 omega  -20.00    6.00   1.0000    1.0000
omega____ theta____ kappa____ phi______ frames
    -        0.0000   87.0000  -22.0000 26

#__ type_ start__ end____ width___ exp.time_
 15 omega  -42.00  -17.00   1.0000    1.0000
omega____ theta____ kappa____ phi______ frames
    -        0.0000  -77.0000   90.0000 25

#__ type_ start__ end____ width___ exp.time_
 16 omega    3.00   95.00   1.0000    3.2900
omega____ theta____ kappa____ phi______ frames
    -       54.0000  -99.0000  -30.0000 92

#__ type_ start__ end____ width___ exp.time_
 17 omega   29.00   56.00   1.0000    3.2900
omega____ theta____ kappa____ phi______ frames
    -       54.0000 -125.0000  -60.0000 27
;
_diffrn_measurement_device 'four-circle diffractometer'
_diffrn_measurement_device_type 'SuperNova, Dual, Cu at zero, Eos'
_diffrn_measurement_method '\w scans'
_diffrn_orient_matrix_UB_11 -0.0637357000
_diffrn_orient_matrix_UB_12 -0.1896100000
_diffrn_orient_matrix_UB_13 -0.0075502000
_diffrn_orient_matrix_UB_21 0.0299741000
_diffrn_orient_matrix_UB_22 -0.1074794000
_diffrn_orient_matrix_UB_23 0.0455736000
_diffrn_orient_matrix_UB_31 -0.0572959000
_diffrn_orient_matrix_UB_32 0.1542783000
_diffrn_orient_matrix_UB_33 0.0224132000
_diffrn_radiation_monochromator mirror
_diffrn_radiation_probe x-ray
_diffrn_radiation_type 'Cu K\a'
_diffrn_radiation_wavelength 1.54184
_diffrn_reflns_av_R_equivalents 0.0343
_diffrn_reflns_av_unetI/netI 0.0478
_diffrn_reflns_limit_h_max 13
_diffrn_reflns_limit_h_min -20
_diffrn_reflns_limit_k_max 6
_diffrn_reflns_limit_k_min -5
_diffrn_reflns_limit_l_max 36
_diffrn_reflns_limit_l_min -36
_diffrn_reflns_number 10650
_diffrn_reflns_theta_full 70.9514
_diffrn_reflns_theta_max 70.95
_diffrn_reflns_theta_min 3.69
_diffrn_source 'sealed X-ray tube'
_diffrn_source_type 'SuperNova (Cu) X-ray Source'
_exptl_absorpt_coefficient_mu 1.253
_exptl_absorpt_correction_T_max 0.882
_exptl_absorpt_correction_T_min 0.860
_exptl_absorpt_correction_type multi-scan
_exptl_absorpt_process_details
;
CrysAlisPro, Agilent Technologies,
Version 1.171.37.35 (release 13-08-2014 CrysAlis171 .NET)
(compiled Aug 13 2014,18:06:01)
Empirical absorption correction using spherical harmonics,
 implemented in SCALE3 ABSPACK scaling algorithm.
;
_exptl_crystal_colour colorless
_exptl_crystal_density_diffrn 1.2699
_exptl_crystal_description needle
_exptl_crystal_F_000 1188.0
_exptl_crystal_size_max 0.2
_exptl_crystal_size_mid 0.1
_exptl_crystal_size_min 0.1
_refine_diff_density_max 0.5359
_refine_diff_density_min -0.6784
_refine_diff_density_rms 0.0792
_refine_ls_d_res_high 0.8156
_refine_ls_d_res_low 11.9680
_refine_ls_goodness_of_fit_ref 1.0365
_refine_ls_hydrogen_treatment mixed
_refine_ls_matrix_type full
_refine_ls_number_constraints 55
_refine_ls_number_parameters 379
_refine_ls_number_reflns 5550
_refine_ls_number_restraints 0
_refine_ls_restrained_S_all 1.0365
_refine_ls_R_factor_all 0.0845
_refine_ls_R_factor_gt 0.0641
_refine_ls_shift/su_max 0.0022
_refine_ls_shift/su_mean 0.0001
_refine_ls_structure_factor_coef Fsqd
_refine_ls_weighting_details 'w=1/[\s^2^(Fo^2^)+(0.1120P)^2^+0.8094P] where P=(Fo^2^+2Fc^2^)/3'
_refine_ls_weighting_scheme calc
_refine_ls_wR_factor_ref 0.2096
_reflns_Friedel_coverage 0.0
_reflns_limit_h_max 20
_reflns_limit_h_min -20
_reflns_limit_k_max 6
_reflns_limit_k_min 0
_reflns_limit_l_max 36
_reflns_limit_l_min 0
_reflns_number_gt 4038
_reflns_number_total 5692
_reflns_threshold_expression I>=2u(I)
_cod_data_source_file c6cc07874e2.cif
_cod_data_source_block INDRA
_cod_original_cell_volume 2958.8(6)
_cod_database_code 7119614
_chemical_oxdiff_formula 'C12 H14 N16 S2'
_reflns_odcompleteness_completeness 99.81
_reflns_odcompleteness_iscentric 1
_reflns_odcompleteness_theta 66.97
_olex2_refinement_description
;
1. Fixed Uiso
 At 1.2 times of:
  {H2a,H2b} of C2, H23 of C23, H19 of C19, H41 of C41, H26 of C26, H29 of C29,
   H34 of C34, H12 of C12, H13 of C13, H20 of C20, H25 of C25, H8 of C8, H35 of
  C35, H39 of C39, H28 of C28, H27 of C27, H6 of C6, H7 of C7, H38 of C38, H40
  of C40, H42 of C42, H9 of C9, H22 of C22, H21 of C21, H32 of C32
 At 1.5 times of:
  {H36a,H36b,H36c} of C36
2.a Ternary CH refined with riding coordinates:
 C12(H12)
2.b Secondary CH2 refined with riding coordinates:
 C2(H2a,H2b)
2.c Aromatic/amide H refined with riding coordinates:
 C13(H13), C23(H23), C19(H19), C41(H41), C9(H9), C42(H42), C40(H40), C38(H38),
 C7(H7), C6(H6), C27(H27), C21(H21), C22(H22), C28(H28), C39(H39), C35(H35),
 C8(H8), C25(H25), C20(H20), C26(H26), C34(H34), C29(H29), C32(H32)
2.d Idealised Me refined as rotating group:
 C36(H36a,H36b,H36c)
;

loop_
_space_group_symop_id
_space_group_symop_operation_xyz
1 x,y,z
2 -x,y+1/2,-z+1/2
3 -x,-y,-z
4 x,-y-1/2,z-1/2

loop_
_atom_site_label
_atom_site_type_symbol
_atom_site_fract_x
_atom_site_fract_y
_atom_site_fract_z
_atom_site_U_iso_or_equiv
_atom_site_adp_type
_atom_site_occupancy
_atom_site_refinement_flags_posn
S15 S 0.57722(4) 0.09328(13) 0.38813(2) 0.0550(2) Uani 1.000000 .
N11 N 0.87897(14) 0.6598(4) 0.38077(7) 0.0503(5) Uani 1.000000 .
O16 O 0.53450(13) -0.0612(4) 0.35742(7) 0.0662(6) Uani 1.000000 .
N14 N 0.64648(14) 0.2087(4) 0.36175(7) 0.0543(6) Uani 1.000000 .
O17 O 0.61552(13) 0.0114(4) 0.42981(7) 0.0724(7) Uani 1.000000 .
C18 C 0.82744(15) 0.5311(4) 0.45062(8) 0.0455(6) Uani 1.000000 .
C5 C 0.94367(16) 0.9453(5) 0.35084(9) 0.0513(6) Uani 1.000000 .
C3 C 0.85139(16) 0.6687(5) 0.33641(9) 0.0489(6) Uani 1.000000 .
C1 C 0.77688(16) 0.3987(4) 0.37187(8) 0.0452(6) Uani 1.000000 .
C13 C 0.71655(16) 0.2903(5) 0.38618(9) 0.0492(6) Uani 1.000000 .
H13 H 0.72089(16) 0.2640(5) 0.41673(9) 0.0590(8) Uiso 1.000000 R
C12 C 0.84834(16) 0.4677(5) 0.40500(9) 0.0469(6) Uani 1.000000 .
H12 H 0.88669(16) 0.3406(5) 0.40770(9) 0.0563(7) Uiso 1.000000 R
C10 C 0.93622(16) 0.8246(5) 0.39076(9) 0.0507(6) Uani 1.000000 .
C2 C 0.78992(17) 0.4861(5) 0.32595(8) 0.0508(7) Uani 1.000000 .
H2a H 0.74198(17) 0.5511(5) 0.31045(8) 0.0609(8) Uiso 1.000000 R
H2b H 0.80866(17) 0.3632(5) 0.30800(8) 0.0609(8) Uiso 1.000000 R
C4 C 0.88912(18) 0.8406(5) 0.31560(9) 0.0518(6) Uani 1.000000 .
C23 C 0.7813(2) 0.7216(5) 0.45652(10) 0.0636(8) Uani 1.000000 .
H23 H 0.7654(2) 0.8182(5) 0.43248(10) 0.0763(10) Uiso 1.000000 R
C19 C 0.85101(19) 0.3902(5) 0.48668(9) 0.0582(7) Uani 1.000000 .
H19 H 0.88260(19) 0.2618(5) 0.48321(9) 0.0699(9) Uiso 1.000000 R
C30 C 0.51332(19) 0.3158(5) 0.39979(9) 0.0582(7) Uani 1.000000 .
C37 C 0.63008(16) 0.2440(4) 0.31425(8) 0.0462(6) Uani 1.000000 .
C41 C 0.57458(19) 0.4644(5) 0.25164(10) 0.0629(8) Uani 1.000000 .
H41 H 0.54521(19) 0.5902(5) 0.23977(10) 0.0754(9) Uiso 1.000000 R
C24 C 0.87508(18) 0.9031(5) 0.26810(9) 0.0551(7) Uani 1.000000 .
C9 C 0.97984(18) 0.8751(6) 0.43144(10) 0.0601(8) Uani 1.000000 .
H9 H 0.97345(18) 0.7909(6) 0.45701(10) 0.0721(9) Uiso 1.000000 R
C42 C 0.58727(18) 0.4334(5) 0.29737(10) 0.0541(7) Uani 1.000000 .
H42 H 0.56720(18) 0.5388(5) 0.31640(10) 0.0649(8) Uiso 1.000000 R
C40 C 0.6052(2) 0.3098(6) 0.22384(10) 0.0678(9) Uani 1.000000 .
H40 H 0.5967(2) 0.3309(6) 0.19314(10) 0.0813(10) Uiso 1.000000 R
C38 C 0.66060(19) 0.0895(5) 0.28655(10) 0.0594(8) Uani 1.000000 .
H38 H 0.68928(19) -0.0379(5) 0.29830(10) 0.0713(9) Uiso 1.000000 R
C7 C 1.0421(2) 1.1785(6) 0.39367(12) 0.0728(9) Uani 1.000000 .
H7 H 1.0785(2) 1.2989(6) 0.39499(12) 0.0873(11) Uiso 1.000000 R
C6 C 0.99855(19) 1.1267(6) 0.35344(11) 0.0634(8) Uani 1.000000 .
H6 H 1.00565(19) 1.2121(6) 0.32812(11) 0.0761(10) Uiso 1.000000 R
C27 C 0.8439(3) 1.0178(7) 0.17726(11) 0.0783(10) Uani 1.000000 .
H27 H 0.8335(3) 1.0567(7) 0.14728(11) 0.0940(13) Uiso 1.000000 R
C21 C 0.7815(2) 0.6278(7) 0.53327(11) 0.0719(9) Uani 1.000000 .
H21 H 0.7654(2) 0.6597(7) 0.56098(11) 0.0863(11) Uiso 1.000000 R
C22 C 0.7585(2) 0.7704(7) 0.49760(11) 0.0740(9) Uani 1.000000 .
H22 H 0.7275(2) 0.8999(7) 0.50129(11) 0.0888(11) Uiso 1.000000 R
C28 C 0.8170(2) 0.8128(7) 0.19280(11) 0.0799(10) Uani 1.000000 .
H28 H 0.7879(2) 0.7121(7) 0.17322(11) 0.0959(13) Uiso 1.000000 R
C39 C 0.6487(2) 0.1235(6) 0.24133(10) 0.0717(9) Uani 1.000000 .
H39 H 0.6701(2) 0.0201(6) 0.22243(10) 0.0860(11) Uiso 1.000000 R
C35 C 0.5351(3) 0.4621(6) 0.43554(11) 0.0791(11) Uani 1.000000 .
H35 H 0.5838(3) 0.4453(6) 0.45253(11) 0.0950(13) Uiso 1.000000 R
C31 C 0.4404(2) 0.3414(7) 0.37393(11) 0.0720(9) Uani 1.000000 .
C8 C 1.03292(19) 1.0552(6) 0.43221(11) 0.0685(9) Uani 1.000000 .
H8 H 1.06294(19) 1.0948(6) 0.45883(11) 0.0822(10) Uiso 1.000000 R
C25 C 0.9007(2) 1.1081(6) 0.25111(12) 0.0768(10) Uani 1.000000 .
H25 H 0.9288(2) 1.2125(6) 0.27036(12) 0.0922(12) Uiso 1.000000 R
C20 C 0.8277(2) 0.4398(6) 0.52799(10) 0.0706(9) Uani 1.000000 .
H20 H 0.8437(2) 0.3446(6) 0.55220(10) 0.0847(11) Uiso 1.000000 R
C26 C 0.8860(3) 1.1630(7) 0.20629(13) 0.0873(12) Uani 1.000000 .
H26 H 0.9052(3) 1.3013(7) 0.19598(13) 0.1048(14) Uiso 1.000000 R
C34 C 0.4835(4) 0.6326(8) 0.44552(15) 0.0972(14) Uani 1.000000 .
H34 H 0.4983(4) 0.7315(8) 0.46936(15) 0.1166(17) Uiso 1.000000 R
C29 C 0.8329(2) 0.7545(6) 0.23745(10) 0.0698(9) Uani 1.000000 .
H29 H 0.8150(2) 0.6134(6) 0.24725(10) 0.0837(10) Uiso 1.000000 R
C33 C 0.4107(3) 0.6610(7) 0.42121(18) 0.0981(15) Uani 1.000000 .
C32 C 0.3906(3) 0.5150(8) 0.38547(15) 0.0914(12) Uani 1.000000 .
H32 H 0.3419(3) 0.5338(8) 0.36856(15) 0.1097(15) Uiso 1.000000 R
C36 C 0.3564(4) 0.8491(9) 0.4334(2) 0.149(2) Uani 1.000000 .
H36a H 0.326(2) 0.794(3) 0.4562(13) 0.224(4) Uiso 1.000000 GR
H36b H 0.3868(4) 0.982(3) 0.4443(16) 0.224(4) Uiso 1.000000 GR
H36c H 0.321(2) 0.892(6) 0.4076(5) 0.224(4) Uiso 1.000000 GR

loop_
_atom_site_aniso_label
_atom_site_aniso_U_11
_atom_site_aniso_U_22
_atom_site_aniso_U_33
_atom_site_aniso_U_12
_atom_site_aniso_U_13
_atom_site_aniso_U_23
S15 0.0576(4) 0.0560(4) 0.0510(4) -0.0124(3) 0.0048(3) 0.0066(3)
N11 0.0503(13) 0.0522(13) 0.0479(12) -0.0079(10) 0.0038(10) 0.0017(10)
O16 0.0678(13) 0.0591(12) 0.0712(13) -0.0194(10) 0.0051(11) -0.0078(10)
N14 0.0517(13) 0.0630(14) 0.0467(12) -0.0131(11) -0.0006(10) 0.0038(10)
O17 0.0695(14) 0.0857(15) 0.0604(12) -0.0135(12) 0.0005(11) 0.0308(11)
C18 0.0434(14) 0.0463(14) 0.0466(13) -0.0041(11) 0.0041(11) 0.0018(11)
C5 0.0475(15) 0.0502(15) 0.0581(16) -0.0027(12) 0.0139(12) -0.0011(12)
C3 0.0506(15) 0.0492(14) 0.0469(14) -0.0000(12) 0.0063(12) -0.0014(11)
C1 0.0468(14) 0.0412(13) 0.0473(14) -0.0021(11) 0.0040(11) 0.0011(10)
C13 0.0573(16) 0.0473(14) 0.0422(13) -0.0037(12) 0.0030(12) 0.0025(11)
C12 0.0476(14) 0.0437(13) 0.0488(14) 0.0025(11) 0.0030(11) 0.0020(11)
C10 0.0455(14) 0.0526(15) 0.0542(15) -0.0041(12) 0.0071(12) -0.0013(12)
C2 0.0568(16) 0.0527(15) 0.0434(13) -0.0078(13) 0.0083(12) 0.0001(12)
C4 0.0581(16) 0.0481(14) 0.0506(15) -0.0000(12) 0.0125(13) -0.0004(12)
C23 0.077(2) 0.0577(17) 0.0554(16) 0.0145(16) 0.0060(15) 0.0013(13)
C19 0.0655(19) 0.0549(16) 0.0533(16) 0.0039(14) 0.0029(14) 0.0085(13)
C30 0.0673(19) 0.0631(18) 0.0463(14) -0.0139(15) 0.0156(14) 0.0031(13)
C37 0.0484(14) 0.0446(13) 0.0451(13) -0.0055(11) 0.0041(11) 0.0002(11)
C41 0.0634(19) 0.0614(18) 0.0631(18) 0.0089(15) 0.0046(15) 0.0173(14)
C24 0.0606(17) 0.0547(16) 0.0520(15) 0.0077(13) 0.0150(13) 0.0010(12)
C9 0.0518(16) 0.0694(19) 0.0586(17) -0.0076(14) 0.0051(13) 0.0003(14)
C42 0.0588(17) 0.0480(15) 0.0563(16) 0.0036(13) 0.0106(13) 0.0006(12)
C40 0.078(2) 0.079(2) 0.0466(15) 0.0059(18) 0.0055(15) 0.0034(15)
C38 0.0687(19) 0.0506(16) 0.0582(16) 0.0117(14) 0.0050(15) -0.0009(13)
C7 0.066(2) 0.075(2) 0.079(2) -0.0238(18) 0.0128(17) -0.0065(18)
C6 0.0626(18) 0.0621(18) 0.0677(19) -0.0113(15) 0.0162(15) 0.0032(15)
C27 0.102(3) 0.083(2) 0.0536(18) 0.025(2) 0.0274(18) 0.0141(17)
C21 0.073(2) 0.092(2) 0.0523(17) -0.0063(19) 0.0132(16) -0.0096(17)
C22 0.081(2) 0.078(2) 0.0642(19) 0.0179(19) 0.0154(17) -0.0115(17)
C28 0.099(3) 0.088(3) 0.0521(17) 0.004(2) 0.0096(18) -0.0011(17)
C39 0.095(3) 0.067(2) 0.0541(17) 0.0135(18) 0.0109(17) -0.0107(15)
C35 0.101(3) 0.078(2) 0.0625(19) -0.020(2) 0.0237(19) -0.0090(17)
C31 0.067(2) 0.083(2) 0.068(2) 0.0003(18) 0.0170(17) 0.0092(17)
C8 0.0579(18) 0.079(2) 0.067(2) -0.0171(16) 0.0040(15) -0.0063(16)
C25 0.098(3) 0.070(2) 0.0643(19) -0.0120(19) 0.0166(19) 0.0113(16)
C20 0.082(2) 0.080(2) 0.0504(16) -0.0042(19) 0.0077(16) 0.0090(15)
C26 0.119(3) 0.079(2) 0.069(2) -0.000(2) 0.031(2) 0.0207(19)
C34 0.141(4) 0.080(3) 0.082(3) -0.026(3) 0.058(3) -0.019(2)
C29 0.084(2) 0.071(2) 0.0551(17) -0.0056(18) 0.0103(16) 0.0040(15)
C33 0.124(4) 0.069(2) 0.117(4) -0.005(3) 0.077(3) 0.010(2)
C32 0.079(3) 0.095(3) 0.106(3) 0.009(2) 0.037(2) 0.022(3)
C36 0.175(6) 0.086(3) 0.214(6) 0.018(4) 0.134(5) 0.010(4)

loop_
_atom_type_symbol
_atom_type_scat_dispersion_real
_atom_type_scat_dispersion_imag
_atom_type_scat_source
_atom_type_scat_dispersion_source
H 0.00000 0.00000 'International Tables Volume C Table 6.1.1.4 (pp. 500-502)' 'Henke, Gullikson and Davis, At. Data and Nucl. Data Tables, 1993, 54, 2'
C 0.01920 0.00962 'International Tables Volume C Table 6.1.1.4 (pp. 500-502)' 'Henke, Gullikson and Davis, At. Data and Nucl. Data Tables, 1993, 54, 2'
S 0.33537 0.55136 'International Tables Volume C Table 6.1.1.4 (pp. 500-502)' 'Henke, Gullikson and Davis, At. Data and Nucl. Data Tables, 1993, 54, 2'
O 0.05239 0.03377 'International Tables Volume C Table 6.1.1.4 (pp. 500-502)' 'Henke, Gullikson and Davis, At. Data and Nucl. Data Tables, 1993, 54, 2'
N 0.03256 0.01839 'International Tables Volume C Table 6.1.1.4 (pp. 500-502)' 'Henke, Gullikson and Davis, At. Data and Nucl. Data Tables, 1993, 54, 2'

loop_
_geom_angle_atom_site_label_1
_geom_angle_atom_site_label_2
_geom_angle_atom_site_label_3
_geom_angle
N14 S15 O16 106.28(13)
O17 S15 O16 120.93(14)
O17 S15 N14 106.25(12)
C30 S15 O16 107.82(14)
C30 S15 N14 107.68(13)
C30 S15 O17 107.26(15)
C12 N11 C3 114.7(2)
C10 N11 C3 110.1(2)
C10 N11 C12 134.8(2)
C13 N14 S15 119.77(18)
C37 N14 S15 118.22(17)
C37 N14 C13 121.7(2)
C23 C18 C12 120.9(2)
C19 C18 C12 120.0(3)
C19 C18 C23 119.1(3)
C4 C5 C10 107.7(2)
C6 C5 C10 116.6(3)
C6 C5 C4 135.7(3)
C2 C3 N11 109.4(2)
C4 C3 N11 110.5(2)
C4 C3 C2 140.1(3)
C12 C1 C13 120.0(2)
C2 C1 C13 131.4(2)
C2 C1 C12 108.6(2)
C1 C13 N14 129.3(2)
C18 C12 N11 114.3(2)
C1 C12 N11 100.0(2)
C1 C12 C18 113.7(2)
C5 C10 N11 106.7(2)
C9 C10 N11 129.3(3)
C9 C10 C5 124.0(3)
C1 C2 C3 102.5(2)
C3 C4 C5 105.0(2)
C24 C4 C5 128.8(3)
C24 C4 C3 126.3(3)
C22 C23 C18 120.6(3)
C20 C19 C18 120.1(3)
C35 C30 S15 119.2(3)
C31 C30 S15 120.1(2)
C31 C30 C35 120.7(4)
C42 C37 N14 120.8(3)
C38 C37 N14 118.3(2)
C38 C37 C42 120.9(3)
C40 C41 C42 120.1(3)
C25 C24 C4 123.4(3)
C29 C24 C4 120.5(3)
C29 C24 C25 116.1(3)
C8 C9 C10 117.1(3)
C41 C42 C37 119.0(3)
C39 C40 C41 120.0(3)
C39 C38 C37 119.6(3)
C8 C7 C6 121.7(3)
C7 C6 C5 119.9(3)
C26 C27 C28 119.0(3)
C20 C21 C22 120.0(3)
C21 C22 C23 120.0(3)
C29 C28 C27 120.5(4)
C38 C39 C40 120.3(3)
C34 C35 C30 119.0(4)
C32 C31 C30 118.0(4)
C7 C8 C9 120.7(3)
C26 C25 C24 122.0(4)
C21 C20 C19 120.2(3)
C25 C26 C27 120.9(4)
C33 C34 C35 121.9(4)
C28 C29 C24 121.5(3)
C32 C33 C34 118.0(4)
C36 C33 C34 120.0(5)
C36 C33 C32 121.9(6)
C33 C32 C31 122.3(4)

loop_
_geom_bond_atom_site_label_1
_geom_bond_atom_site_label_2
_geom_bond_distance
S15 O16 1.424(2)
S15 N14 1.645(2)
S15 O17 1.429(2)
S15 C30 1.748(3)
N11 C3 1.369(3)
N11 C12 1.459(3)
N11 C10 1.372(3)
N14 C13 1.412(3)
N14 C37 1.444(3)
C18 C12 1.510(4)
C18 C23 1.376(4)
C18 C19 1.380(4)
C5 C10 1.412(4)
C5 C4 1.461(4)
C5 C6 1.401(4)
C3 C2 1.495(4)
C3 C4 1.375(4)
C1 C13 1.322(4)
C1 C12 1.537(4)
C1 C2 1.518(3)
C10 C9 1.391(4)
C4 C24 1.472(4)
C23 C22 1.374(4)
C19 C20 1.384(4)
C30 C35 1.386(4)
C30 C31 1.398(4)
C37 C42 1.378(4)
C37 C38 1.368(4)
C41 C42 1.385(4)
C41 C40 1.371(4)
C24 C25 1.381(4)
C24 C29 1.398(4)
C9 C8 1.378(4)
C40 C39 1.376(5)
C38 C39 1.372(4)
C7 C6 1.381(4)
C7 C8 1.389(5)
C27 C28 1.372(5)
C27 C26 1.356(5)
C21 C22 1.376(5)
C21 C20 1.362(5)
C28 C29 1.386(4)
C35 C34 1.378(6)
C31 C32 1.386(5)
C25 C26 1.385(5)
C34 C33 1.379(7)
C33 C32 1.380(6)
C33 C36 1.501(6)
